data_4329086
loop_
_publ_author_name
'Antje Bremer'
'Christian M. Ruff'
'Denise Girnt'
'Udo M\"ullich'
'J\"org Rothe'
'Peter W. Roesky'
'Petra J. Panak'
'Alexei Karpov'
'Thomas J. J. M\"uller'
'Melissa A. Denecke'
'Andreas Geist'

_publ_section_title
;
 2,6-Bis(5-(2,2-dimethylpropyl)-1H-pyrazol-3-yl)pyridine as a Ligand for
 Efficient Actinide(III)/Lanthanide(III) Separation
;
_journal_name_full 'Inorganic Chemistry'
_journal_page_first 5199
_journal_page_last 5207
_journal_paper_doi 10.1021/ic3000526
_journal_volume 51
_journal_year 2012
_chemical_absolute_configuration rmad
_chemical_formula_moiety 'C24 H36 N9 O10 Eu, 3(C3 H7 N O)'
_chemical_formula_sum 'C33 H57 Eu N12 O13'
_chemical_formula_weight 981.87
_chemical_name_common '[Eu(C5-BPP)(NO3)3(DMF)]'
_chemical_name_systematic
; 
 ? 
;
_space_group_IT_number 2
_symmetry_cell_setting triclinic
_symmetry_space_group_name_Hall '-P 1'
_symmetry_space_group_name_H-M 'P -1'
_atom_sites_solution_hydrogens geom
_atom_sites_solution_primary direct
_atom_sites_solution_secondary difmap
_audit_creation_date 10-11-11
_audit_creation_method 'STOE X-RED'
_cell_angle_alpha 112.71(3)
_cell_angle_beta 101.94(3)
_cell_angle_gamma 98.08(3)
_cell_formula_units_Z 2
_cell_length_a 10.074(2)
_cell_length_b 15.930(3)
_cell_length_c 16.520(3)
_cell_measurement_reflns_used 8374
_cell_measurement_temperature 200(2)
_cell_measurement_theta_max 26.65
_cell_measurement_theta_min 1.39
_cell_volume 2320.2(11)
_computing_cell_refinement 'STOE X-AREA, PLATON (A.L.Spek, 2005)'
_computing_data_collection 'STOE X-AREA'
_computing_data_reduction 'STOE X-RED, PLATON (A.L.Spek, 2005)'
_computing_molecular_graphics 'Diamond 2.1e/3'
_computing_publication_material 'X-STEP32, Microsoft Word'
_computing_structure_refinement 'SHELXL-97 (Sheldrick, 1997)'
_computing_structure_solution 'SHELXS-97 (Sheldrick, 1997)'
_diffrn_ambient_temperature 200(2)
_diffrn_measured_fraction_theta_full 0.969
_diffrn_measured_fraction_theta_max 0.969
_diffrn_measurement_device_type 'STOE IPDS 2'
_diffrn_measurement_method 'area detector'
_diffrn_radiation_monochromator graphite
_diffrn_radiation_source 'fine-focus sealed tube'
_diffrn_radiation_type MoK\a
_diffrn_radiation_wavelength 0.71073
_diffrn_reflns_av_R_equivalents 0.0709
_diffrn_reflns_av_sigmaI/netI 0.1451
_diffrn_reflns_limit_h_max 12
_diffrn_reflns_limit_h_min -12
_diffrn_reflns_limit_k_max 20
_diffrn_reflns_limit_k_min -20
_diffrn_reflns_limit_l_max 20
_diffrn_reflns_limit_l_min -20
_diffrn_reflns_number 18504
_diffrn_reflns_theta_full 26.73
_diffrn_reflns_theta_max 26.73
_diffrn_reflns_theta_min 1.39
_exptl_absorpt_coefficient_mu 1.420
_exptl_absorpt_correction_T_max 0.9436
_exptl_absorpt_correction_T_min 0.7965
_exptl_absorpt_correction_type integration
_exptl_absorpt_process_details 'STOE X-RED & X-SHAPE'
_exptl_crystal_colour colourless
_exptl_crystal_density_diffrn 1.405
_exptl_crystal_description needle
_exptl_crystal_F_000 1012
_exptl_crystal_size_max 0.394
_exptl_crystal_size_mid 0.175
_exptl_crystal_size_min 0.062
_refine_diff_density_max 0.822
_refine_diff_density_min -0.641
_refine_diff_density_rms 0.095
_refine_ls_extinction_method none
_refine_ls_goodness_of_fit_ref 0.808
_refine_ls_hydrogen_treatment constr
_refine_ls_matrix_type full
_refine_ls_number_parameters 507
_refine_ls_number_reflns 9545
_refine_ls_number_restraints 0
_refine_ls_restrained_S_all 0.808
_refine_ls_R_factor_all 0.0951
_refine_ls_R_factor_gt 0.0492
_refine_ls_shift/su_max 0.001
_refine_ls_shift/su_mean 0.000
_refine_ls_structure_factor_coef Fsqd
_refine_ls_weighting_details 'calc w=1/[\s^2^(Fo^2^)+(0.0317P)^2^+0.0000P] where P=(Fo^2^+2Fc^2^)/3'
_refine_ls_weighting_scheme calc
_refine_ls_wR_factor_gt 0.0878
_refine_ls_wR_factor_ref 0.0977
_reflns_number_gt 5823
_reflns_number_total 9545
_reflns_threshold_expression >2sigma(I)
_cod_data_source_file ic3000526_si_001_2.cif
_cod_data_source_block 2
_cod_original_cell_volume 2320.2(8)
_cod_database_code 4329086

loop_
_symmetry_equiv_pos_as_xyz
'x, y, z'
'-x, -y, -z'

loop_
_atom_site_label
_atom_site_type_symbol
_atom_site_fract_x
_atom_site_fract_y
_atom_site_fract_z
_atom_site_U_iso_or_equiv
_atom_site_adp_type
_atom_site_occupancy
_atom_site_symmetry_multiplicity
_atom_site_calc_flag
_atom_site_refinement_flags
C1 C -0.4696(9) 0.3611(6) 0.0369(5) 0.090(3) Uani 1 1 d .
H1A H -0.4653 0.3717 -0.0160 0.135 Uiso 1 1 calc R
H1B H -0.5231 0.4001 0.0694 0.135 Uiso 1 1 calc R
H1C H -0.5135 0.2963 0.0179 0.135 Uiso 1 1 calc R
C2 C -0.2597(11) 0.4882(7) 0.1294(7) 0.133(5) Uani 1 1 d .
H2A H -0.2533 0.4986 0.0767 0.200 Uiso 1 1 calc R
H2B H -0.1681 0.5075 0.1717 0.200 Uiso 1 1 calc R
H2C H -0.3192 0.5241 0.1585 0.200 Uiso 1 1 calc R
C3 C -0.2358(12) 0.3223(9) 0.0492(6) 0.145(5) Uani 1 1 d .
H3A H -0.2289 0.3332 -0.0032 0.218 Uiso 1 1 calc R
H3B H -0.2819 0.2578 0.0294 0.218 Uiso 1 1 calc R
H3C H -0.1438 0.3361 0.0891 0.218 Uiso 1 1 calc R
C4 C -0.3199(8) 0.3854(5) 0.1002(5) 0.067(2) Uani 1 1 d .
C5 C -0.3310(6) 0.3677(4) 0.1833(4) 0.0502(16) Uani 1 1 d .
H5A H -0.3877 0.4065 0.2137 0.060 Uiso 1 1 calc R
H5B H -0.3802 0.3027 0.1617 0.060 Uiso 1 1 calc R
C6 C -0.1955(6) 0.3862(4) 0.2527(4) 0.0385(13) Uani 1 1 d .
C7 C -0.1070(6) 0.4662(4) 0.3213(4) 0.0402(14) Uani 1 1 d .
H7 H -0.1178 0.5270 0.3371 0.048 Uiso 1 1 calc R
C8 C 0.0030(6) 0.4391(4) 0.3630(4) 0.0366(13) Uani 1 1 d .
C9 C 0.1270(6) 0.4929(4) 0.4404(4) 0.0329(12) Uani 1 1 d .
C10 C 0.1566(6) 0.5904(4) 0.4862(4) 0.0376(13) Uani 1 1 d .
H10 H 0.0966 0.6238 0.4690 0.045 Uiso 1 1 calc R
C11 C 0.2778(7) 0.6360(4) 0.5580(4) 0.0456(16) Uani 1 1 d .
H11 H 0.2994 0.7009 0.5901 0.055 Uiso 1 1 calc R
C12 C 0.3660(6) 0.5866(4) 0.5823(4) 0.0398(13) Uani 1 1 d .
H12 H 0.4486 0.6171 0.6297 0.048 Uiso 1 1 calc R
C13 C 0.3287(6) 0.4886(4) 0.5338(4) 0.0364(13) Uani 1 1 d .
C14 C 0.4178(6) 0.4308(4) 0.5558(4) 0.0377(13) Uani 1 1 d .
C15 C 0.5380(7) 0.4545(4) 0.6270(4) 0.0458(15) Uani 1 1 d .
H15 H 0.5816 0.5137 0.6743 0.055 Uiso 1 1 calc R
C16 C 0.5795(7) 0.3718(4) 0.6130(4) 0.0457(15) Uani 1 1 d .
C17 C 0.6997(7) 0.3511(5) 0.6657(5) 0.0594(18) Uani 1 1 d .
H17A H 0.7838 0.3973 0.6778 0.071 Uiso 1 1 calc R
H17B H 0.7106 0.2903 0.6268 0.071 Uiso 1 1 calc R
C18 C 0.6914(9) 0.3501(6) 0.7552(5) 0.076(2) Uani 1 1 d .
C19 C 0.6868(14) 0.4463(8) 0.8252(7) 0.143(5) Uani 1 1 d .
H19A H 0.6804 0.4424 0.8809 0.214 Uiso 1 1 calc R
H19B H 0.6067 0.4647 0.8008 0.214 Uiso 1 1 calc R
H19C H 0.7704 0.4920 0.8377 0.214 Uiso 1 1 calc R
C20 C 0.5633(12) 0.2783(9) 0.7380(8) 0.134(4) Uani 1 1 d .
H20A H 0.5571 0.2773 0.7948 0.201 Uiso 1 1 calc R
H20B H 0.5686 0.2177 0.6967 0.201 Uiso 1 1 calc R
H20C H 0.4820 0.2940 0.7112 0.201 Uiso 1 1 calc R
C21 C 0.8197(11) 0.3225(9) 0.7944(7) 0.129(4) Uani 1 1 d .
H21A H 0.8155 0.3209 0.8513 0.193 Uiso 1 1 calc R
H21B H 0.9027 0.3676 0.8047 0.193 Uiso 1 1 calc R
H21C H 0.8219 0.2615 0.7519 0.193 Uiso 1 1 calc R
C22 C 0.3189(7) 0.0850(4) 0.2911(5) 0.0558(17) Uani 1 1 d .
H22 H 0.2494 0.0385 0.2891 0.067 Uiso 1 1 calc R
C23 C 0.5220(8) 0.1255(5) 0.2476(6) 0.082(3) Uani 1 1 d .
H23A H 0.5805 0.0931 0.2141 0.123 Uiso 1 1 calc R
H23B H 0.5771 0.1669 0.3091 0.123 Uiso 1 1 calc R
H23C H 0.4815 0.1613 0.2184 0.123 Uiso 1 1 calc R
C24 C 0.4107(10) -0.0399(5) 0.1998(7) 0.111(4) Uani 1 1 d .
H24A H 0.4885 -0.0437 0.1744 0.167 Uiso 1 1 calc R
H24B H 0.3250 -0.0711 0.1512 0.167 Uiso 1 1 calc R
H24C H 0.4181 -0.0695 0.2407 0.167 Uiso 1 1 calc R
C25 C 0.7922(8) 0.0859(5) 0.0697(5) 0.0659(19) Uani 1 1 d .
H25 H 0.8603 0.1205 0.0568 0.079 Uiso 1 1 calc R
C26 C 0.6576(11) -0.0648(5) 0.0408(6) 0.104(3) Uani 1 1 d .
H26A H 0.6456 -0.1295 0.0005 0.156 Uiso 1 1 calc R
H26B H 0.5697 -0.0481 0.0313 0.156 Uiso 1 1 calc R
H26C H 0.6903 -0.0557 0.1032 0.156 Uiso 1 1 calc R
C27 C 0.8169(9) -0.0549(6) -0.0506(6) 0.095(3) Uani 1 1 d .
H27A H 0.7784 -0.1213 -0.0757 0.143 Uiso 1 1 calc R
H27B H 0.9166 -0.0413 -0.0265 0.143 Uiso 1 1 calc R
H27C H 0.7950 -0.0338 -0.0978 0.143 Uiso 1 1 calc R
C28 C 0.672(2) 0.1086(14) 0.4657(14) 0.231(8) Uiso 1 1 d .
H28 H 0.7193 0.1362 0.4360 0.278 Uiso 1 1 calc R
C29 C 0.863(3) 0.0292(16) 0.4862(16) 0.290(11) Uiso 1 1 d .
H29A H 0.8715 -0.0212 0.5035 0.435 Uiso 1 1 calc R
H29B H 0.9334 0.0847 0.5293 0.435 Uiso 1 1 calc R
H29C H 0.8745 0.0123 0.4262 0.435 Uiso 1 1 calc R
C30 C 0.663(3) -0.047(2) 0.428(2) 0.390(17) Uiso 1 1 d .
H30A H 0.7316 -0.0839 0.4267 0.586 Uiso 1 1 calc R
H30B H 0.6233 -0.0539 0.3669 0.586 Uiso 1 1 calc R
H30C H 0.5908 -0.0694 0.4497 0.586 Uiso 1 1 calc R
C31 C 0.0018(16) 0.1441(8) 0.8423(13) 0.174(7) Uani 1 1 d .
H31 H -0.0117 0.0962 0.7846 0.209 Uiso 1 1 calc R
C32 C 0.1931(13) 0.2235(8) 0.8181(7) 0.122(4) Uani 1 1 d .
H32A H 0.2580 0.2840 0.8479 0.183 Uiso 1 1 calc R
H32B H 0.1414 0.2139 0.7582 0.183 Uiso 1 1 calc R
H32C H 0.2435 0.1757 0.8128 0.183 Uiso 1 1 calc R
C33 C 0.1163(12) 0.2997(7) 0.9544(7) 0.115(3) Uani 1 1 d .
H33A H 0.1932 0.3482 0.9627 0.173 Uiso 1 1 calc R
H33B H 0.1353 0.2832 1.0050 0.173 Uiso 1 1 calc R
H33C H 0.0325 0.3220 0.9516 0.173 Uiso 1 1 calc R
Eu1 Eu 0.15169(4) 0.25877(2) 0.37468(2) 0.03607(9) Uani 1 1 d .
N1 N -0.1391(5) 0.3144(3) 0.2554(3) 0.0422(12) Uani 1 1 d .
H100 H -0.1763 0.2565 0.2184 0.051 Uiso 1 1 calc R
N2 N -0.0181(5) 0.3445(3) 0.3228(3) 0.0373(11) Uani 1 1 d .
N3 N 0.2114(5) 0.4420(3) 0.4641(3) 0.0334(10) Uani 1 1 d .
N4 N 0.3818(5) 0.3386(3) 0.5008(3) 0.0406(11) Uani 1 1 d .
N5 N 0.4834(5) 0.3051(3) 0.5378(3) 0.0461(12) Uani 1 1 d .
H101 H 0.4858 0.2470 0.5152 0.055 Uiso 1 1 calc R
N6 N 0.2155(7) 0.2786(4) 0.2168(4) 0.0610(16) Uani 1 1 d .
N7 N 0.1286(7) 0.2396(5) 0.5416(5) 0.0648(17) Uani 1 1 d .
N8 N -0.0943(7) 0.0950(4) 0.3000(4) 0.0664(16) Uani 1 1 d .
N9 N 0.4116(6) 0.0580(3) 0.2496(4) 0.0585(15) Uani 1 1 d .
N10 N 0.7577(7) -0.0070(4) 0.0221(4) 0.0712(17) Uani 1 1 d .
N11 N 0.7272(10) 0.0470(6) 0.4857(6) 0.110(3) Uiso 1 1 d .
N12 N 0.0982(8) 0.2190(5) 0.8710(6) 0.087(2) Uani 1 1 d .
O1 O 0.2837(5) 0.3323(3) 0.2981(3) 0.0515(11) Uani 1 1 d .
O2 O 0.1146(5) 0.2133(3) 0.2043(3) 0.0561(11) Uani 1 1 d .
O3 O 0.2476(8) 0.2885(4) 0.1528(4) 0.110(2) Uani 1 1 d .
O4 O 0.1597(5) 0.1769(3) 0.4774(3) 0.0622(13) Uani 1 1 d .
O5 O 0.0999(5) 0.3090(3) 0.5270(3) 0.0527(11) Uani 1 1 d .
O6 O 0.1275(8) 0.2350(4) 0.6128(4) 0.113(2) Uani 1 1 d .
O7 O 0.0180(5) 0.0877(3) 0.2790(4) 0.0738(15) Uani 1 1 d .
O8 O -0.0997(4) 0.1773(3) 0.3499(3) 0.0623(13) Uani 1 1 d .
O9 O -0.1903(6) 0.0268(3) 0.2756(4) 0.0898(18) Uani 1 1 d .
O10 O 0.3152(4) 0.1668(3) 0.3329(3) 0.0566(12) Uani 1 1 d .
O11 O 0.7419(5) 0.1284(3) 0.1282(4) 0.0715(15) Uani 1 1 d .
O12 O 0.5701(9) 0.1346(5) 0.4801(5) 0.135(3) Uiso 1 1 d .
O13 O -0.0777(10) 0.1337(5) 0.8922(7) 0.153(3) Uani 1 1 d .

loop_
_atom_site_aniso_label
_atom_site_aniso_U_11
_atom_site_aniso_U_22
_atom_site_aniso_U_33
_atom_site_aniso_U_23
_atom_site_aniso_U_13
_atom_site_aniso_U_12
C1 0.085(7) 0.108(6) 0.069(5) 0.047(5) -0.004(5) 0.011(5)
C2 0.131(9) 0.138(9) 0.117(8) 0.101(8) -0.035(7) -0.039(7)
C3 0.153(11) 0.266(15) 0.063(6) 0.082(8) 0.055(7) 0.124(11)
C4 0.066(5) 0.085(5) 0.049(4) 0.037(4) 0.000(4) 0.009(4)
C5 0.047(4) 0.053(4) 0.044(4) 0.016(3) 0.009(3) 0.014(3)
C6 0.041(4) 0.042(3) 0.038(3) 0.020(3) 0.016(3) 0.013(3)
C7 0.044(4) 0.035(3) 0.044(3) 0.015(3) 0.017(3) 0.016(3)
C8 0.041(4) 0.036(3) 0.036(3) 0.014(3) 0.016(3) 0.013(3)
C9 0.032(3) 0.037(3) 0.030(3) 0.015(2) 0.011(3) 0.008(3)
C10 0.036(4) 0.038(3) 0.046(4) 0.020(3) 0.015(3) 0.016(3)
C11 0.056(5) 0.031(3) 0.046(4) 0.010(3) 0.019(3) 0.009(3)
C12 0.039(4) 0.035(3) 0.040(3) 0.012(3) 0.011(3) 0.005(3)
C13 0.037(4) 0.042(3) 0.040(3) 0.020(3) 0.022(3) 0.014(3)
C14 0.043(4) 0.044(3) 0.036(3) 0.019(3) 0.020(3) 0.018(3)
C15 0.051(4) 0.047(3) 0.040(4) 0.020(3) 0.011(3) 0.015(3)
C16 0.047(4) 0.059(4) 0.038(4) 0.025(3) 0.014(3) 0.020(3)
C17 0.059(5) 0.073(4) 0.058(4) 0.037(4) 0.015(4) 0.028(4)
C18 0.077(6) 0.099(6) 0.065(5) 0.046(5) 0.015(4) 0.032(5)
C19 0.204(14) 0.165(10) 0.070(7) 0.048(7) 0.036(8) 0.090(10)
C20 0.126(10) 0.196(12) 0.139(10) 0.126(10) 0.052(8) 0.036(9)
C21 0.115(9) 0.221(12) 0.109(8) 0.116(9) 0.028(7) 0.094(9)
C22 0.047(4) 0.049(4) 0.071(5) 0.020(3) 0.021(4) 0.020(3)
C23 0.059(6) 0.072(5) 0.099(7) 0.009(5) 0.042(5) 0.015(4)
C24 0.094(7) 0.056(5) 0.153(9) -0.004(5) 0.063(7) 0.028(5)
C25 0.054(5) 0.057(4) 0.070(5) 0.013(4) 0.019(4) 0.003(4)
C26 0.132(9) 0.057(5) 0.103(7) 0.008(5) 0.060(6) 0.002(5)
C27 0.092(7) 0.083(6) 0.092(7) 0.010(5) 0.036(5) 0.031(5)
C31 0.152(13) 0.061(6) 0.30(2) 0.037(9) 0.120(14) 0.015(7)
C32 0.156(12) 0.130(9) 0.098(8) 0.066(7) 0.034(8) 0.040(8)
C33 0.123(10) 0.101(7) 0.097(8) 0.028(7) 0.019(7) 0.015(7)
Eu1 0.03726(17) 0.03112(13) 0.04202(16) 0.01343(11) 0.01672(12) 0.01361(11)
N1 0.042(3) 0.033(2) 0.040(3) 0.007(2) 0.008(2) 0.005(2)
N2 0.037(3) 0.036(2) 0.033(3) 0.010(2) 0.008(2) 0.011(2)
N3 0.033(3) 0.036(2) 0.035(3) 0.015(2) 0.015(2) 0.013(2)
N4 0.044(3) 0.039(3) 0.043(3) 0.018(2) 0.013(2) 0.018(2)
N5 0.048(3) 0.047(3) 0.053(3) 0.027(3) 0.017(3) 0.022(3)
N6 0.088(5) 0.051(3) 0.046(4) 0.015(3) 0.031(4) 0.018(3)
N7 0.077(5) 0.075(4) 0.071(4) 0.050(4) 0.034(4) 0.030(4)
N8 0.055(4) 0.048(3) 0.092(5) 0.028(3) 0.022(4) 0.007(3)
N9 0.047(4) 0.045(3) 0.070(4) 0.006(3) 0.021(3) 0.018(3)
N10 0.075(5) 0.054(3) 0.059(4) -0.004(3) 0.028(3) 0.011(3)
N12 0.074(5) 0.074(5) 0.108(6) 0.039(5) 0.015(5) 0.017(4)
O1 0.061(3) 0.047(2) 0.043(3) 0.014(2) 0.022(2) 0.007(2)
O2 0.058(3) 0.049(2) 0.043(3) 0.003(2) 0.012(2) 0.008(2)
O3 0.172(7) 0.094(4) 0.060(4) 0.030(3) 0.049(4) 0.003(4)
O4 0.080(4) 0.053(3) 0.083(3) 0.043(3) 0.043(3) 0.036(2)
O5 0.064(3) 0.052(2) 0.063(3) 0.032(2) 0.034(2) 0.030(2)
O6 0.190(7) 0.113(5) 0.093(5) 0.078(4) 0.071(5) 0.066(5)
O7 0.060(4) 0.046(3) 0.097(4) 0.008(3) 0.036(3) 0.006(2)
O8 0.047(3) 0.045(2) 0.098(4) 0.029(3) 0.026(3) 0.015(2)
O9 0.065(4) 0.048(3) 0.149(5) 0.037(3) 0.036(4) -0.002(3)
O10 0.047(3) 0.049(2) 0.066(3) 0.009(2) 0.019(2) 0.027(2)
O11 0.070(4) 0.046(3) 0.080(4) 0.002(3) 0.038(3) 0.008(2)
O13 0.126(7) 0.111(6) 0.213(10) 0.062(6) 0.055(7) 0.015(5)

loop_
_atom_type_symbol
_atom_type_description
_atom_type_scat_dispersion_real
_atom_type_scat_dispersion_imag
_atom_type_scat_source
C C 0.0033 0.0016 'International Tables Vol C Tables 4.2.6.8 and 6.1.1.4'
Eu Eu -0.1578 3.6682 'International Tables Vol C Tables 4.2.6.8 and 6.1.1.4'
N N 0.0061 0.0033 'International Tables Vol C Tables 4.2.6.8 and 6.1.1.4'
O O 0.0106 0.0060 'International Tables Vol C Tables 4.2.6.8 and 6.1.1.4'
H H 0.0000 0.0000 'International Tables Vol C Tables 4.2.6.8 and 6.1.1.4'

loop_
_geom_angle_atom_site_label_1
_geom_angle_atom_site_label_2
_geom_angle_atom_site_label_3
_geom_angle
C2 C4 C3 113.3(9)
C2 C4 C5 110.2(6)
C3 C4 C5 109.3(6)
C2 C4 C1 106.4(7)
C3 C4 C1 109.5(7)
C5 C4 C1 108.0(6)
C6 C5 C4 116.1(5)
N1 C6 C7 106.3(5)
N1 C6 C5 120.7(5)
C7 C6 C5 132.9(5)
C6 C7 C8 106.5(5)
N2 C8 C7 110.2(5)
N2 C8 C9 117.9(5)
C7 C8 C9 131.8(5)
N3 C9 C10 122.6(5)
N3 C9 C8 115.6(4)
C10 C9 C8 121.8(5)
C11 C10 C9 117.9(5)
C12 C11 C10 120.7(5)
C11 C12 C13 118.2(6)
N3 C13 C12 122.8(5)
N3 C13 C14 115.8(5)
C12 C13 C14 121.4(5)
N4 C14 C15 111.3(5)
N4 C14 C13 117.8(5)
C15 C14 C13 130.9(5)
C16 C15 C14 105.9(5)
N5 C16 C15 105.5(5)
N5 C16 C17 122.7(5)
C15 C16 C17 131.7(6)
C16 C17 C18 117.2(6)
C20 C18 C17 108.9(7)
C20 C18 C21 108.9(8)
C17 C18 C21 108.5(7)
C20 C18 C19 109.5(9)
C17 C18 C19 112.2(7)
C21 C18 C19 108.9(8)
O10 C22 N9 125.4(6)
O11 C25 N10 124.9(7)
O12 C28 N11 129(2)
N11 C29 C30 43.9(11)
N11 C30 C29 45.3(11)
N12 C31 O13 121.2(14)
O10 Eu1 O1 74.64(14)
O10 Eu1 O4 78.08(15)
O1 Eu1 O4 146.70(14)
O10 Eu1 O5 123.91(14)
O1 Eu1 O5 137.17(14)
O4 Eu1 O5 51.08(13)
O10 Eu1 N4 72.38(14)
O1 Eu1 N4 80.59(15)
O4 Eu1 N4 73.19(15)
O5 Eu1 N4 71.60(15)
O10 Eu1 N2 144.82(15)
O1 Eu1 N2 78.33(14)
O4 Eu1 N2 133.81(15)
O5 Eu1 N2 91.26(13)
N4 Eu1 N2 124.70(14)
O10 Eu1 O7 71.38(15)
O1 Eu1 O7 116.16(15)
O4 Eu1 O7 71.40(17)
O5 Eu1 O7 106.60(16)
N4 Eu1 O7 133.34(16)
N2 Eu1 O7 101.78(16)
O10 Eu1 O2 74.75(15)
O1 Eu1 O2 50.63(15)
O4 Eu1 O2 137.23(15)
O5 Eu1 O2 159.40(13)
N4 Eu1 O2 126.70(15)
N2 Eu1 O2 70.75(14)
O7 Eu1 O2 68.94(16)
O10 Eu1 O8 119.61(14)
O1 Eu1 O8 138.18(15)
O4 Eu1 O8 72.82(15)
O5 Eu1 O8 70.86(16)
N4 Eu1 O8 140.01(15)
N2 Eu1 O8 69.45(14)
O7 Eu1 O8 49.60(15)
O2 Eu1 O8 92.83(16)
O10 Eu1 N3 125.79(14)
O1 Eu1 N3 70.09(13)
O4 Eu1 N3 113.13(14)
O5 Eu1 N3 68.33(13)
N4 Eu1 N3 62.41(14)
N2 Eu1 N3 62.38(14)
O7 Eu1 N3 162.44(14)
O2 Eu1 N3 109.52(14)
O8 Eu1 N3 114.19(14)
O10 Eu1 N6 73.00(16)
O1 Eu1 N6 25.07(15)
O4 Eu1 N6 150.31(15)
O5 Eu1 N6 157.29(14)
N4 Eu1 N6 103.66(18)
N2 Eu1 N6 72.95(16)
O7 Eu1 N6 92.81(17)
O2 Eu1 N6 25.56(14)
O8 Eu1 N6 116.30(18)
N3 Eu1 N6 89.61(15)
O10 Eu1 N7 100.78(16)
O1 Eu1 N7 149.43(17)
O4 Eu1 N7 25.54(14)
O5 Eu1 N7 25.57(14)
N4 Eu1 N7 69.41(17)
N2 Eu1 N7 113.86(16)
O7 Eu1 N7 89.66(18)
O2 Eu1 N7 158.52(17)
O8 Eu1 N7 70.80(18)
N3 Eu1 N7 90.29(16)
N6 Eu1 N7 172.12(19)
N2 N1 C6 112.3(4)
N1 N2 C8 104.6(4)
N1 N2 Eu1 132.6(3)
C8 N2 Eu1 122.8(4)
C13 N3 C9 117.8(4)
C13 N3 Eu1 120.9(3)
C9 N3 Eu1 121.3(3)
C14 N4 N5 103.9(5)
C14 N4 Eu1 122.6(3)
N5 N4 Eu1 132.9(3)
C16 N5 N4 113.3(4)
O3 N6 O1 120.9(7)
O3 N6 O2 122.0(6)
O1 N6 O2 117.1(6)
O3 N6 Eu1 177.5(6)
O1 N6 Eu1 56.9(3)
O2 N6 Eu1 60.2(3)
O6 N7 O5 121.4(7)
O6 N7 O4 122.6(6)
O5 N7 O4 116.1(6)
O6 N7 Eu1 176.0(6)
O5 N7 Eu1 58.5(3)
O4 N7 Eu1 57.7(3)
O9 N8 O7 122.0(6)
O9 N8 O8 122.2(6)
O7 N8 O8 115.8(5)
O9 N8 Eu1 174.7(5)
O7 N8 Eu1 57.9(3)
O8 N8 Eu1 58.0(3)
C22 N9 C23 121.0(5)
C22 N9 C24 123.5(6)
C23 N9 C24 115.4(6)
C25 N10 C26 120.6(6)
C25 N10 C27 122.9(7)
C26 N10 C27 116.5(6)
C28 N11 C30 116.4(17)
C28 N11 C29 129.5(15)
C30 N11 C29 90.8(15)
C31 N12 C33 122.9(11)
C31 N12 C32 119.3(11)
C33 N12 C32 117.7(9)
N6 O1 Eu1 98.0(4)
N6 O2 Eu1 94.2(4)
N7 O4 Eu1 96.7(3)
N7 O5 Eu1 96.0(4)
N8 O7 Eu1 97.4(4)
N8 O8 Eu1 97.0(4)
C22 O10 Eu1 140.5(4)

loop_
_geom_bond_atom_site_label_1
_geom_bond_atom_site_label_2
_geom_bond_distance
C1 C4 1.546(10)
C2 C4 1.508(11)
C3 C4 1.523(12)
C4 C5 1.527(9)
C5 C6 1.496(8)
C6 N1 1.357(6)
C6 C7 1.361(8)
C7 C8 1.391(7)
C8 N2 1.355(6)
C8 C9 1.456(7)
C9 N3 1.355(6)
C9 C10 1.395(7)
C10 C11 1.383(8)
C11 C12 1.364(8)
C12 C13 1.401(7)
C13 N3 1.343(7)
C13 C14 1.463(7)
C14 N4 1.342(7)
C14 C15 1.390(8)
C15 C16 1.388(7)
C16 N5 1.343(8)
C16 C17 1.493(8)
C17 C18 1.505(10)
C18 C20 1.494(13)
C18 C21 1.522(10)
C18 C19 1.538(12)
C22 O10 1.227(6)
C22 N9 1.295(8)
C23 N9 1.449(9)
C24 N9 1.452(8)
C25 O11 1.201(8)
C25 N10 1.332(8)
C26 N10 1.432(10)
C27 N10 1.448(9)
C28 O12 1.20(2)
C28 N11 1.306(19)
C29 N11 1.43(2)
C29 C30 2.02(3)
C30 N11 1.40(3)
C31 N12 1.280(13)
C31 O13 1.300(15)
C32 N12 1.435(12)
C33 N12 1.431(11)
Eu1 O10 2.388(4)
Eu1 O1 2.478(4)
Eu1 O4 2.503(4)
Eu1 O5 2.520(4)
Eu1 N4 2.541(5)
Eu1 N2 2.545(4)
Eu1 O7 2.549(5)
Eu1 O2 2.550(4)
Eu1 O8 2.550(4)
Eu1 N3 2.622(4)
Eu1 N6 2.930(6)
Eu1 N7 2.940(7)
N1 N2 1.349(6)
N4 N5 1.361(6)
N6 O3 1.227(7)
N6 O1 1.254(7)
N6 O2 1.268(7)
N7 O6 1.209(7)
N7 O5 1.276(6)
N7 O4 1.277(7)
N8 O9 1.218(7)
N8 O7 1.257(7)
N8 O8 1.268(6)

loop_
_geom_torsion_atom_site_label_1
_geom_torsion_atom_site_label_2
_geom_torsion_atom_site_label_3
_geom_torsion_atom_site_label_4
_geom_torsion
C2 C4 C5 C6 -64.8(8)
C3 C4 C5 C6 60.2(9)
C1 C4 C5 C6 179.3(6)
C4 C5 C6 N1 -101.3(7)
C4 C5 C6 C7 79.5(8)
N1 C6 C7 C8 0.8(6)
C5 C6 C7 C8 -179.9(6)
C6 C7 C8 N2 -1.4(6)
C6 C7 C8 C9 -179.1(6)
N2 C8 C9 N3 0.8(7)
C7 C8 C9 N3 178.4(5)
N2 C8 C9 C10 -179.6(5)
C7 C8 C9 C10 -2.1(9)
N3 C9 C10 C11 0.5(8)
C8 C9 C10 C11 -179.0(5)
C9 C10 C11 C12 0.7(9)
C10 C11 C12 C13 -1.4(9)
C11 C12 C13 N3 0.9(8)
C11 C12 C13 C14 -179.9(5)
N3 C13 C14 N4 5.4(7)
C12 C13 C14 N4 -173.7(5)
N3 C13 C14 C15 -173.9(6)
C12 C13 C14 C15 6.9(9)
N4 C14 C15 C16 1.5(7)
C13 C14 C15 C16 -179.1(5)
C14 C15 C16 N5 -1.1(6)
C14 C15 C16 C17 -179.8(6)
N5 C16 C17 C18 -104.6(8)
C15 C16 C17 C18 73.8(10)
C16 C17 C18 C20 58.6(9)
C16 C17 C18 C21 176.9(8)
C16 C17 C18 C19 -62.8(10)
C7 C6 N1 N2 0.1(6)
C5 C6 N1 N2 -179.3(5)
C6 N1 N2 C8 -0.9(6)
C6 N1 N2 Eu1 -180.0(4)
C7 C8 N2 N1 1.4(6)
C9 C8 N2 N1 179.4(4)
C7 C8 N2 Eu1 -179.4(3)
C9 C8 N2 Eu1 -1.4(6)
O10 Eu1 N2 N1 66.1(5)
O1 Eu1 N2 N1 106.4(5)
O4 Eu1 N2 N1 -83.6(5)
O5 Eu1 N2 N1 -115.4(5)
N4 Eu1 N2 N1 176.2(4)
O7 Eu1 N2 N1 -8.2(5)
O2 Eu1 N2 N1 54.3(4)
O8 Eu1 N2 N1 -46.4(4)
N3 Eu1 N2 N1 179.9(5)
N6 Eu1 N2 N1 81.1(5)
N7 Eu1 N2 N1 -103.1(5)
O10 Eu1 N2 C8 -112.8(4)
O1 Eu1 N2 C8 -72.5(4)
O4 Eu1 N2 C8 97.4(4)
O5 Eu1 N2 C8 65.6(4)
N4 Eu1 N2 C8 -2.7(5)
O7 Eu1 N2 C8 172.9(4)
O2 Eu1 N2 C8 -124.6(4)
O8 Eu1 N2 C8 134.6(4)
N3 Eu1 N2 C8 1.0(4)
N6 Eu1 N2 C8 -97.8(4)
N7 Eu1 N2 C8 78.0(4)
C12 C13 N3 C9 0.2(7)
C14 C13 N3 C9 -178.9(4)
C12 C13 N3 Eu1 178.7(4)
C14 C13 N3 Eu1 -0.4(6)
C10 C9 N3 C13 -1.0(7)
C8 C9 N3 C13 178.6(4)
C10 C9 N3 Eu1 -179.5(4)
C8 C9 N3 Eu1 0.1(6)
O10 Eu1 N3 C13 -39.5(4)
O1 Eu1 N3 C13 -92.0(4)
O4 Eu1 N3 C13 52.3(4)
O5 Eu1 N3 C13 77.5(4)
N4 Eu1 N3 C13 -2.4(4)
N2 Eu1 N3 C13 -179.0(4)
O7 Eu1 N3 C13 153.8(5)
O2 Eu1 N3 C13 -124.4(4)
O8 Eu1 N3 C13 133.0(4)
N6 Eu1 N3 C13 -108.1(4)
N7 Eu1 N3 C13 64.0(4)
O10 Eu1 N3 C9 138.9(4)
O1 Eu1 N3 C9 86.4(4)
O4 Eu1 N3 C9 -129.3(4)
O5 Eu1 N3 C9 -104.1(4)
N4 Eu1 N3 C9 176.0(4)
N2 Eu1 N3 C9 -0.5(3)
O7 Eu1 N3 C9 -27.7(7)
O2 Eu1 N3 C9 54.0(4)
O8 Eu1 N3 C9 -48.5(4)
N6 Eu1 N3 C9 70.4(4)
N7 Eu1 N3 C9 -117.5(4)
C15 C14 N4 N5 -1.2(6)
C13 C14 N4 N5 179.4(4)
C15 C14 N4 Eu1 171.3(4)
C13 C14 N4 Eu1 -8.2(6)
O10 Eu1 N4 C14 154.7(4)
O1 Eu1 N4 C14 77.9(4)
O4 Eu1 N4 C14 -122.8(4)
O5 Eu1 N4 C14 -69.0(4)
N2 Eu1 N4 C14 9.3(5)
O7 Eu1 N4 C14 -164.8(4)
O2 Eu1 N4 C14 100.2(4)
O8 Eu1 N4 C14 -90.0(4)
N3 Eu1 N4 C14 5.6(4)
N6 Eu1 N4 C14 87.8(4)
N7 Eu1 N4 C14 -96.1(4)
O10 Eu1 N4 N5 -35.4(4)
O1 Eu1 N4 N5 -112.1(5)
O4 Eu1 N4 N5 47.1(4)
O5 Eu1 N4 N5 100.9(5)
N2 Eu1 N4 N5 179.2(4)
O7 Eu1 N4 N5 5.1(5)
O2 Eu1 N4 N5 -89.9(5)
O8 Eu1 N4 N5 80.0(5)
N3 Eu1 N4 N5 175.5(5)
N6 Eu1 N4 N5 -102.2(5)
N7 Eu1 N4 N5 73.8(5)
C15 C16 N5 N4 0.5(7)
C17 C16 N5 N4 179.3(5)
C14 N4 N5 C16 0.4(6)
Eu1 N4 N5 C16 -170.9(4)
O10 Eu1 N6 O1 -90.0(4)
O4 Eu1 N6 O1 -103.5(4)
O5 Eu1 N6 O1 51.3(6)
N4 Eu1 N6 O1 -23.6(4)
N2 Eu1 N6 O1 99.0(3)
O7 Eu1 N6 O1 -159.5(3)
O2 Eu1 N6 O1 179.9(6)
O8 Eu1 N6 O1 154.9(3)
N3 Eu1 N6 O1 37.9(3)
O10 Eu1 N6 O2 90.1(3)
O1 Eu1 N6 O2 -179.9(6)
O4 Eu1 N6 O2 76.6(5)
O5 Eu1 N6 O2 -128.6(4)
N4 Eu1 N6 O2 156.5(3)
N2 Eu1 N6 O2 -80.9(4)
O7 Eu1 N6 O2 20.5(4)
O8 Eu1 N6 O2 -25.1(4)
N3 Eu1 N6 O2 -142.1(4)
O10 Eu1 N7 O5 156.6(4)
O1 Eu1 N7 O5 78.6(5)
O4 Eu1 N7 O5 -175.8(7)
N4 Eu1 N7 O5 90.2(4)
N2 Eu1 N7 O5 -29.7(4)
O7 Eu1 N7 O5 -132.4(4)
O2 Eu1 N7 O5 -127.7(4)
O8 Eu1 N7 O5 -85.6(4)
N3 Eu1 N7 O5 30.0(4)
O10 Eu1 N7 O4 -27.6(4)
O1 Eu1 N7 O4 -105.6(4)
O5 Eu1 N7 O4 175.8(7)
N4 Eu1 N7 O4 -94.0(4)
N2 Eu1 N7 O4 146.1(4)
O7 Eu1 N7 O4 43.4(4)
O2 Eu1 N7 O4 48.1(7)
O8 Eu1 N7 O4 90.2(4)
N3 Eu1 N7 O4 -154.2(4)
O10 Eu1 N8 O7 -15.6(4)
O1 Eu1 N8 O7 58.4(5)
O4 Eu1 N8 O7 -90.7(4)
O5 Eu1 N8 O7 -139.4(4)
N4 Eu1 N8 O7 -83.3(5)
N2 Eu1 N8 O7 129.2(4)
O2 Eu1 N8 O7 58.1(4)
O8 Eu1 N8 O7 175.2(7)
N3 Eu1 N8 O7 167.6(4)
N6 Eu1 N8 O7 58.2(4)
N7 Eu1 N8 O7 -115.5(4)
O10 Eu1 N8 O8 169.2(4)
O1 Eu1 N8 O8 -116.8(4)
O4 Eu1 N8 O8 94.1(4)
O5 Eu1 N8 O8 45.3(4)
N4 Eu1 N8 O8 101.4(4)
N2 Eu1 N8 O8 -46.1(4)
O7 Eu1 N8 O8 -175.2(7)
O2 Eu1 N8 O8 -117.2(4)
N3 Eu1 N8 O8 -7.6(5)
N6 Eu1 N8 O8 -117.0(4)
N7 Eu1 N8 O8 69.2(4)
O10 C22 N9 C23 -1.2(11)
O10 C22 N9 C24 -179.1(8)
O11 C25 N10 C26 -2.4(13)
O11 C25 N10 C27 177.3(8)
O12 C28 N11 C30 79(3)
O12 C28 N11 C29 -165.6(19)
C29 C30 N11 C28 135.9(19)
C30 C29 N11 C28 -126(2)
O13 C31 N12 C33 -7(2)
O13 C31 N12 C32 173.3(11)
O3 N6 O1 Eu1 -178.6(6)
O2 N6 O1 Eu1 0.1(6)
O10 Eu1 O1 N6 82.6(4)
O4 Eu1 O1 N6 118.7(4)
O5 Eu1 O1 N6 -153.7(3)
N4 Eu1 O1 N6 156.8(4)
N2 Eu1 O1 N6 -74.6(4)
O7 Eu1 O1 N6 22.9(4)
O2 Eu1 O1 N6 0.0(3)
O8 Eu1 O1 N6 -34.8(4)
N3 Eu1 O1 N6 -139.2(4)
N7 Eu1 O1 N6 167.8(4)
O3 N6 O2 Eu1 178.6(6)
O1 N6 O2 Eu1 -0.1(6)
O10 Eu1 O2 N6 -82.4(4)
O1 Eu1 O2 N6 0.0(3)
O4 Eu1 O2 N6 -134.8(3)
O5 Eu1 O2 N6 120.9(5)
N4 Eu1 O2 N6 -28.9(4)
N2 Eu1 O2 N6 90.6(4)
O7 Eu1 O2 N6 -157.9(4)
O8 Eu1 O2 N6 157.7(3)
N3 Eu1 O2 N6 40.7(4)
N7 Eu1 O2 N6 -163.0(5)
O6 N7 O4 Eu1 -175.2(7)
O5 N7 O4 Eu1 4.0(6)
O10 Eu1 O4 N7 152.3(4)
O1 Eu1 O4 N7 116.8(4)
O5 Eu1 O4 N7 -2.3(4)
N4 Eu1 O4 N7 77.3(4)
N2 Eu1 O4 N7 -45.0(5)
O7 Eu1 O4 N7 -133.6(4)
O2 Eu1 O4 N7 -156.3(4)
O8 Eu1 O4 N7 -81.3(4)
N3 Eu1 O4 N7 28.2(4)
N6 Eu1 O4 N7 165.5(4)
O6 N7 O5 Eu1 175.3(7)
O4 N7 O5 Eu1 -4.0(6)
O10 Eu1 O5 N7 -28.0(4)
O1 Eu1 O5 N7 -132.8(4)
O4 Eu1 O5 N7 2.3(4)
N4 Eu1 O5 N7 -80.6(4)
N2 Eu1 O5 N7 153.1(4)
O7 Eu1 O5 N7 50.4(4)
O2 Eu1 O5 N7 124.6(5)
O8 Eu1 O5 N7 85.3(4)
N3 Eu1 O5 N7 -147.4(4)
N6 Eu1 O5 N7 -162.0(5)
O9 N8 O7 Eu1 -173.7(6)
O8 N8 O7 Eu1 4.5(6)
O10 Eu1 O7 N8 163.6(5)
O1 Eu1 O7 N8 -134.9(4)
O4 Eu1 O7 N8 80.3(4)
O5 Eu1 O7 N8 42.7(4)
N4 Eu1 O7 N8 122.8(4)
N2 Eu1 O7 N8 -52.2(4)
O2 Eu1 O7 N8 -116.0(4)
O8 Eu1 O7 N8 -2.6(4)
N3 Eu1 O7 N8 -27.8(8)
N6 Eu1 O7 N8 -125.4(4)
N7 Eu1 O7 N8 62.1(4)
O9 N8 O8 Eu1 173.7(6)
O7 N8 O8 Eu1 -4.5(6)
O10 Eu1 O8 N8 -12.4(4)
O1 Eu1 O8 N8 87.9(4)
O4 Eu1 O8 N8 -77.3(4)
O5 Eu1 O8 N8 -131.2(4)
N4 Eu1 O8 N8 -110.2(4)
N2 Eu1 O8 N8 129.9(4)
O7 Eu1 O8 N8 2.6(4)
O2 Eu1 O8 N8 61.6(4)
N3 Eu1 O8 N8 174.5(4)
N6 Eu1 O8 N8 72.2(4)
N7 Eu1 O8 N8 -104.1(4)
N9 C22 O10 Eu1 151.9(5)
O1 Eu1 O10 C22 -126.6(7)
O4 Eu1 O10 C22 72.7(7)
O5 Eu1 O10 C22 96.4(7)
N4 Eu1 O10 C22 148.7(7)
N2 Eu1 O10 C22 -85.5(7)
O7 Eu1 O10 C22 -1.4(7)
O2 Eu1 O10 C22 -73.9(7)
O8 Eu1 O10 C22 10.6(7)
N3 Eu1 O10 C22 -177.2(6)
N6 Eu1 O10 C22 -100.5(7)
N7 Eu1 O10 C22 84.5(7)
